data_7713647
loop_
_publ_author_name
'Wenger, John S.'
'Getahun, Addis'
'Johnstone, Timothy C.'

_publ_section_title
;
 Variation in pnictogen-oxygen bonding unlocks greatly enhanced
 Br&#xf8;nsted basicity for the monomeric stibine oxide.
;
_journal_name_full 'Dalton transactions (Cambridge, England : 2003)'
_journal_paper_doi 10.1039/d3dt02113k
_journal_year 2023
_chemical_formula_moiety 'C36 H52 O Sb, C6 H4 N O3, C6 H5 N O3'
_chemical_formula_sum 'C48 H61 N2 O7 Sb'
_chemical_formula_weight 899.788
_space_group_crystal_system monoclinic
_space_group_IT_number 14
_space_group_name_Hall '-P 2yn'
_space_group_name_H-M_alt 'P 1 21/n 1'
_symmetry_Int_Tables_number 14
_atom_sites_solution_primary dual
_audit_creation_date 2022-07-16
_audit_creation_method
;
Olex2 1.5
(compiled 2022.04.07 svn.rca3783a0 for OlexSys, GUI svn.r6498)
;
_audit_update_record
;
2023-03-21 deposited with the CCDC.	2023-07-28 downloaded from the CCDC.
;
_cell_angle_alpha 90
_cell_angle_beta 101.383(2)
_cell_angle_gamma 90
_cell_formula_units_Z 4
_cell_length_a 15.7304(3)
_cell_length_b 18.4840(3)
_cell_length_c 15.7610(3)
_cell_measurement_reflns_used 36643
_cell_measurement_temperature 100.00(13)
_cell_measurement_theta_max 38.2580
_cell_measurement_theta_min 2.5370
_cell_volume 4492.54(14)
_computing_cell_refinement 'CrysAlisPro 1.171.41.122a (Rigaku OD, 2021)'
_computing_data_collection 'CrysAlisPro 1.171.41.122a (Rigaku OD, 2021)'
_computing_data_reduction 'CrysAlisPro 1.171.41.122a (Rigaku OD, 2021)'
_computing_molecular_graphics 'Olex2 1.5 (Dolomanov et al., 2009)'
_computing_publication_material 'Olex2 1.5 (Dolomanov et al., 2009)'
_computing_structure_refinement 'olex2.refine 1.5 (Bourhis et al., 2015)'
_computing_structure_solution 'SHELXT 2018/2 (Sheldrick, 2018)'
_diffrn_ambient_environment N~2~
_diffrn_ambient_temperature 100.00(13)
_diffrn_detector 'Hybrid Pixel Array Detector'
_diffrn_detector_area_resol_mean 10.0000
_diffrn_detector_type HyPix
_diffrn_measured_fraction_theta_full 0.9779
_diffrn_measured_fraction_theta_max 0.9764
_diffrn_measurement_details
;
List of Runs (angles in degrees, time in seconds):

  # Type    Start    End  Width  t~exp~   \w     \q     \k     \f   Frames
#--------------------------------------------------------------------------
  1  \w    -49.00  -9.00   0.50   27.30    --  -25.02 -61.00 -69.00   80
  2  \w     26.00  94.00   0.50   27.30    --   25.02  61.00  69.00  136
  3  \w    -47.00  21.00   0.50   27.30    --   25.02 -61.00 -69.00  136
  4  \w    -59.00 -14.00   0.50   27.30    --  -25.02 -57.00  90.00   90
  5  \w    -34.00   5.00   0.50   27.30    --   25.02 -19.00 120.00   78
  6  \w    -32.00  -6.00   0.50   27.30    --   25.02 -19.00 150.00   52
  7  \w    -47.00  -5.00   0.50   27.30    --   25.02 -19.00   0.00   84
  8  \w     19.00  60.00   0.50   27.30    --   25.02  57.00-150.00   82
;
_diffrn_measurement_device 'four-circle diffractometer'
_diffrn_measurement_device_type 'XtaLAB Synergy, Dualflex, HyPix'
_diffrn_measurement_method '\w scans'
_diffrn_orient_matrix_type 'CrysAlisPro convention (1999,Acta A55,543-557)'
_diffrn_orient_matrix_UB_11 0.0133499000
_diffrn_orient_matrix_UB_12 0.0258761000
_diffrn_orient_matrix_UB_13 -0.0279217000
_diffrn_orient_matrix_UB_21 -0.0340604000
_diffrn_orient_matrix_UB_22 -0.0112002000
_diffrn_orient_matrix_UB_23 -0.0340100000
_diffrn_orient_matrix_UB_31 -0.0279149000
_diffrn_orient_matrix_UB_32 0.0259984000
_diffrn_orient_matrix_UB_33 0.0131569000
_diffrn_radiation_monochromator mirror
_diffrn_radiation_probe x-ray
_diffrn_radiation_type 'Mo K\a'
_diffrn_radiation_wavelength 0.71073
_diffrn_reflns_av_R_equivalents 0.0412
_diffrn_reflns_av_unetI/netI 0.0473
_diffrn_reflns_Laue_measured_fraction_full 0.9779
_diffrn_reflns_Laue_measured_fraction_max 0.9764
_diffrn_reflns_limit_h_max 26
_diffrn_reflns_limit_h_min -27
_diffrn_reflns_limit_k_max 31
_diffrn_reflns_limit_k_min -30
_diffrn_reflns_limit_l_max 25
_diffrn_reflns_limit_l_min -26
_diffrn_reflns_number 69536
_diffrn_reflns_point_group_measured_fraction_full 0.9779
_diffrn_reflns_point_group_measured_fraction_max 0.9764
_diffrn_reflns_theta_full 25.2417
_diffrn_reflns_theta_max 33.73
_diffrn_reflns_theta_min 2.32
_diffrn_source 'micro-focus sealed X-ray tube'
_diffrn_source_type 'PhotonJet (Mo) X-ray Source'
_exptl_absorpt_coefficient_mu 0.666
_exptl_absorpt_correction_T_max 0.99616
_exptl_absorpt_correction_T_min 0.99616
_exptl_absorpt_correction_type sphere
_exptl_absorpt_process_details
;
CrysAlisPro 1.171.41.122a (Rigaku Oxford Diffraction, 2021)
Spherical absorption correction
using equivalent radius and absorption coefficient.
Empirical absorption correction using spherical harmonics,
implemented in SCALE3 ABSPACK scaling algorithm.
;
_exptl_crystal_colour colorless
_exptl_crystal_density_diffrn 1.330
_exptl_crystal_description sphere
_exptl_crystal_F_000 1878.698
_exptl_crystal_size_max 0.21
_exptl_crystal_size_mid 0.14
_exptl_crystal_size_min 0.1
_exptl_crystal_size_rad 0.068
_refine_diff_density_max 1.6238
_refine_diff_density_min -0.5310
_refine_diff_density_rms 0.1009
_refine_ls_d_res_high 0.6400
_refine_ls_d_res_low 8.7782
_refine_ls_goodness_of_fit_ref 1.0040
_refine_ls_hydrogen_treatment constr
_refine_ls_matrix_type full
_refine_ls_number_constraints 61
_refine_ls_number_parameters 706
_refine_ls_number_reflns 17515
_refine_ls_number_restraints 69
_refine_ls_restrained_S_all 1.0020
_refine_ls_R_factor_all 0.0362
_refine_ls_R_factor_gt 0.0255
_refine_ls_shift/su_max 0.0008
_refine_ls_shift/su_mean 0.0000
_refine_ls_structure_factor_coef Fsqd
_refine_ls_weighting_details 'w=1/[\s^2^(Fo^2^)+(0.0129P)^2^+0.7501P] where P=(Fo^2^+2Fc^2^)/3'
_refine_ls_weighting_scheme calc
_refine_ls_wR_factor_gt 0.0471
_refine_ls_wR_factor_ref 0.0496
_reflns_Friedel_coverage 0.0
_reflns_limit_h_max 15
_reflns_limit_h_min -24
_reflns_limit_k_max 28
_reflns_limit_k_min 0
_reflns_limit_l_max 24
_reflns_limit_l_min -15
_reflns_number_gt 14446
_reflns_number_total 17515
_reflns_threshold_expression I>=2u(I)
_cod_data_source_file d3dt02113k2.cif
_cod_data_source_block 6_p-nitrophenol
_cod_original_sg_symbol_Hall '-P 2ybc (x-z,y,z)'
_cod_database_code 7713647
_chemical_oxdiff_formula 'C48 H61 N2 O7'
_chemical_oxdiff_usercomment 'Dipp3SbOH PNP2'
_olex2_refinement_description
;
1. Fixed Uiso
 At 1.2 times of:
  All C(H) groups
 At 1.5 times of:
  All C(H,H,H) groups, All O(H) groups
2. Restrained distances
 C172-H17D
 1.08 with sigma of 0.02
 C181-H18B
 1.08 with sigma of 0.02
 C281-H28A
 1.08 with sigma of 0.02
 C281-H28B
 1.08 with sigma of 0.02
 C281-H28C
 1.08 with sigma of 0.02
 C282-H28D
 1.08 with sigma of 0.02
 C282-H28E
 1.08 with sigma of 0.01
 C282-H28F
 1.08 with sigma of 0.02
 C372-H37F
 1.08 with sigma of 0.02
 C28-H28
 1.08 with sigma of 0.02
 C42-H42 \\sim C43-H43 \\sim C45-H45 \\sim C45-H45
 with sigma of 0.02
 C52-H52 \\sim C53-H53 \\sim C55-H55 \\sim C55-H55
 with sigma of 0.02
 C13-H13 \\sim C14-H14 \\sim C15-H15 \\sim C23-H23 \\sim C24-H24 \\sim C25-H25
\\sim C33-H33 \\sim C34-H34
 \\sim C35-H35
 with sigma of 0.02
 C17-H17 \\sim C27-H27 \\sim C37-H37 \\sim C18-H18 \\sim C28-H28 \\sim C38-H38
 with sigma of 0.02
 C171-H17A \\sim C171-H17B \\sim C171-H17C \\sim C172-H17D \\sim C172-H17E
\\sim C172-H17F
 with sigma of 0.02
 C181-H18A \\sim C181-H18B \\sim C181-H18C \\sim C182-H18D \\sim C182-H18E
\\sim C182-H18F
 with sigma of 0.02
 C271-H27A \\sim C271-H27B \\sim C271-H27C \\sim C272-H27D \\sim C272-H27E
\\sim C272-H27F
 with sigma of 0.02
 C281-H28A \\sim C281-H28B \\sim C281-H28C \\sim C282-H28D \\sim C282-H28E
\\sim C282-H28F
 with sigma of 0.02
 C371-H37A \\sim C371-H37B \\sim C371-H37C \\sim C372-H37D \\sim C372-H37E
\\sim C372-H37F
 with sigma of 0.02
 C381-H38A \\sim C381-H38B \\sim C381-H38C \\sim C382-H38D \\sim C382-H38E
\\sim C382-H38F
 with sigma of 0.02
;
_olex2_submission_special_instructions 'No special instructions were received'
_oxdiff_exptl_absorpt_empirical_details
;
Empirical correction (ABSPACK) includes:
- Absorption correction using spherical harmonics
- Frame scaling
- Detector area scaling
;
_oxdiff_exptl_absorpt_empirical_full_max 1.522
_oxdiff_exptl_absorpt_empirical_full_min 0.625

loop_
_space_group_symop_id
_space_group_symop_operation_xyz
1 x,y,z
2 -x+1/2,y+1/2,-z+1/2
3 -x,-y,-z
4 x-1/2,-y-1/2,z-1/2

loop_
_atom_site_label
_atom_site_type_symbol
_atom_site_fract_x
_atom_site_fract_y
_atom_site_fract_z
_atom_site_U_iso_or_equiv
_atom_site_adp_type
_atom_site_occupancy
_atom_site_refinement_flags_posn
Sb1 Sb 0.372408(4) 0.297547(3) 0.662301(4) 0.010285(17) Uani 1.000000 .
O1 O 0.49479(4) 0.29721(4) 0.67106(5) 0.01574(14) Uani 1.000000 .
H1 H 0.5164(11) 0.2646(9) 0.6265(11) 0.0236(2) Uiso 1.000000 .
O2 O 0.55225(5) 0.21118(4) 0.56831(5) 0.01915(15) Uani 1.000000 .
O3 O 0.44742(6) 0.10525(5) 0.52511(6) 0.02601(18) Uani 1.000000 .
H3 H 0.4911(13) 0.1457(10) 0.5379(12) 0.0390(3) Uiso 1.000000 .
O5 O 0.95245(6) 0.25154(6) 0.66988(7) 0.0413(3) Uani 1.000000 .
O9 O 0.39517(7) 0.06525(5) 0.12472(6) 0.0328(2) Uani 1.000000 .
C21 C 0.34268(6) 0.40924(5) 0.67436(7) 0.01302(17) Uani 1.000000 .
O4 O 0.94419(6) 0.13544(6) 0.66743(8) 0.0484(3) Uani 1.000000 .
C31 C 0.32184(6) 0.26509(5) 0.53167(6) 0.01384(18) Uani 1.000000 .
C12 C 0.31113(6) 0.26375(5) 0.83267(7) 0.01457(18) Uani 1.000000 .
C26 C 0.26311(7) 0.43597(5) 0.62669(7) 0.01535(18) Uani 1.000000 .
C11 C 0.36218(6) 0.23667(5) 0.77550(6) 0.01263(17) Uani 1.000000 .
N3 N 0.91042(7) 0.19540(6) 0.65815(7) 0.0266(2) Uani 1.000000 .
C15 C 0.42880(7) 0.15075(6) 0.88302(7) 0.01721(19) Uani 1.000000 D
H15 H 0.4730(8) 0.1054(7) 0.9012(9) 0.0207(2) Uiso 1.000000 D
C28 C 0.18712(6) 0.38811(6) 0.58671(7) 0.01599(19) Uani 1.000000 D
H28 H 0.2037(8) 0.3311(5) 0.6024(8) 0.0192(2) Uiso 1.000000 D
O00G O 0.27549(7) 0.02170(7) 0.14797(7) 0.0493(3) Uani 1.000000 .
C36 C 0.35629(7) 0.29898(6) 0.46533(7) 0.01723(19) Uani 1.000000 .
C16 C 0.41866(6) 0.17731(5) 0.79840(7) 0.01341(17) Uani 1.000000 .
C17 C 0.23571(7) 0.31502(6) 0.80501(7) 0.0167(2) Uani 1.000000 D
H17 H 0.2336(9) 0.3315(7) 0.7390(8) 0.0200(2) Uiso 1.000000 D
N2 N 0.34626(7) 0.04912(5) 0.17343(7) 0.0247(2) Uani 1.000000 .
C18 C 0.46373(7) 0.13775(6) 0.73520(7) 0.01648(19) Uani 1.000000 D
H18 H 0.4419(8) 0.1627(7) 0.6720(8) 0.0198(2) Uiso 1.000000 D
C56 C 0.47031(7) 0.12307(6) 0.38042(8) 0.0202(2) Uani 1.000000 .
H56 H 0.5252(9) 0.1573(8) 0.4033(9) 0.0242(3) Uiso 1.000000 .
C41 C 0.63654(7) 0.20812(6) 0.58581(7) 0.01556(18) Uani 1.000000 .
C22 C 0.40611(7) 0.45544(5) 0.72161(7) 0.01547(19) Uani 1.000000 .
C35 C 0.32043(8) 0.27913(7) 0.37974(7) 0.0238(2) Uani 1.000000 D
H35 H 0.3458(10) 0.3034(7) 0.3282(9) 0.0286(3) Uiso 1.000000 D
C23 C 0.39126(8) 0.53017(6) 0.71396(8) 0.0212(2) Uani 1.000000 D
H23 H 0.4406(9) 0.5669(7) 0.7473(9) 0.0255(3) Uiso 1.000000 D
C34 C 0.25355(9) 0.22944(7) 0.36081(8) 0.0264(2) Uani 1.000000 D
H34 H 0.2260(9) 0.2164(8) 0.2938(8) 0.0317(3) Uiso 1.000000 D
C13 C 0.32483(7) 0.23569(6) 0.91687(7) 0.0192(2) Uani 1.000000 D
H13 H 0.2856(9) 0.2564(7) 0.9611(8) 0.0231(2) Uiso 1.000000 D
C381 C 0.38630(8) 0.43201(7) 0.44841(9) 0.0279(3) Uani 1.000000 D
H38A H 0.3535(10) 0.4310(9) 0.3802(9) 0.0419(4) Uiso 1.000000 D
H38B H 0.4376(10) 0.4722(8) 0.4530(10) 0.0419(4) Uiso 1.000000 D
H38C H 0.3395(10) 0.4505(9) 0.4873(10) 0.0419(4) Uiso 1.000000 D
C37 C 0.21158(7) 0.17881(6) 0.58200(8) 0.0209(2) Uani 1.000000 D
H37 H 0.2404(9) 0.2017(7) 0.6456(8) 0.0250(3) Uiso 1.000000 D
C51 C 0.42501(7) 0.09317(5) 0.44015(7) 0.0182(2) Uani 1.000000 .
C171 C 0.15096(8) 0.27449(7) 0.80741(9) 0.0257(3) Uani 1.000000 D
H17A H 0.1479(10) 0.2259(8) 0.7688(10) 0.0385(4) Uiso 1.000000 D
H17B H 0.0963(10) 0.3082(8) 0.7847(10) 0.0385(4) Uiso 1.000000 D
H17C H 0.1478(10) 0.2589(8) 0.8743(9) 0.0385(4) Uiso 1.000000 D
C32 C 0.25293(7) 0.21528(5) 0.51384(7) 0.01675(19) Uani 1.000000 .
C42 C 0.68752(7) 0.27094(6) 0.60961(8) 0.0193(2) Uani 1.000000 D
H42 H 0.6546(9) 0.3221(7) 0.6102(9) 0.0232(2) Uiso 1.000000 D
C33 C 0.21999(8) 0.19810(6) 0.42697(8) 0.0228(2) Uani 1.000000 D
H33 H 0.1668(9) 0.1595(7) 0.4127(9) 0.0274(3) Uiso 1.000000 D
C25 C 0.25211(8) 0.51087(6) 0.62081(8) 0.0210(2) Uani 1.000000 D
H25 H 0.1920(8) 0.5320(7) 0.5834(9) 0.0252(3) Uiso 1.000000 D
C54 C 0.37289(7) 0.06439(5) 0.26513(7) 0.0180(2) Uani 1.000000 .
C181 C 0.43660(9) 0.05753(6) 0.72915(8) 0.0262(3) Uani 1.000000 D
H18A H 0.4598(10) 0.0328(8) 0.6771(10) 0.0392(4) Uiso 1.000000 D
H18B H 0.3667(8) 0.0511(8) 0.7260(11) 0.0392(4) Uiso 1.000000 D
H18C H 0.4689(10) 0.0303(8) 0.7862(9) 0.0392(4) Uiso 1.000000 D
C27 C 0.48766(7) 0.42934(6) 0.78233(7) 0.0187(2) Uani 1.000000 D
H27 H 0.4870(9) 0.3704(6) 0.7865(9) 0.0225(2) Uiso 1.000000 D
C24 C 0.31610(8) 0.55745(6) 0.66238(9) 0.0242(2) Uani 1.000000 D
H24 H 0.3083(9) 0.6154(7) 0.6561(9) 0.0291(3) Uiso 1.000000 D
C371 C 0.22852(9) 0.09725(7) 0.58487(9) 0.0288(3) Uani 1.000000 D
H37A H 0.1917(11) 0.0713(9) 0.5263(10) 0.0433(4) Uiso 1.000000 D
H37B H 0.2046(11) 0.0731(8) 0.6379(10) 0.0433(4) Uiso 1.000000 D
H37C H 0.2979(9) 0.0857(9) 0.5899(11) 0.0433(4) Uiso 1.000000 D
C55 C 0.44464(7) 0.10846(6) 0.29293(8) 0.0202(2) Uani 1.000000 D
H55 H 0.4767(9) 0.1299(7) 0.2458(9) 0.0242(3) Uiso 1.000000 D
C38 C 0.42562(7) 0.35806(6) 0.47796(8) 0.0208(2) Uani 1.000000 D
H38 H 0.4546(9) 0.3626(7) 0.5474(8) 0.0249(3) Uiso 1.000000 D
C182 C 0.56231(8) 0.14332(7) 0.76016(8) 0.0241(2) Uani 1.000000 D
H18D H 0.5854(10) 0.1192(8) 0.8215(9) 0.0362(4) Uiso 1.000000 D
H18E H 0.5852(10) 0.1981(7) 0.7675(10) 0.0362(4) Uiso 1.000000 D
H18F H 0.5948(10) 0.1172(8) 0.7123(10) 0.0362(4) Uiso 1.000000 D
C43 C 0.77679(7) 0.26642(6) 0.63213(8) 0.0203(2) Uani 1.000000 D
H43 H 0.8180(9) 0.3117(7) 0.6532(9) 0.0244(3) Uiso 1.000000 D
C14 C 0.38488(7) 0.18083(6) 0.94276(7) 0.0205(2) Uani 1.000000 D
H14 H 0.3929(9) 0.1602(7) 1.0069(8) 0.0246(3) Uiso 1.000000 D
C281 C 0.16343(7) 0.39264(7) 0.48796(8) 0.0213(2) Uani 1.000000 D
H28A H 0.1405(9) 0.4474(6) 0.4692(9) 0.0320(3) Uiso 1.000000 D
H28B H 0.1104(8) 0.3545(7) 0.4643(9) 0.0320(3) Uiso 1.000000 D
H28C H 0.2178(8) 0.3789(8) 0.4570(9) 0.0320(3) Uiso 1.000000 D
C282 C 0.10630(7) 0.40633(6) 0.62422(8) 0.0218(2) Uani 1.000000 D
H28D H 0.1198(10) 0.4092(8) 0.6952(7) 0.0327(3) Uiso 1.000000 D
H28E H 0.0565(8) 0.3648(6) 0.6047(9) 0.0327(3) Uiso 1.000000 D
H28F H 0.0791(9) 0.4584(6) 0.5984(9) 0.0327(3) Uiso 1.000000 D
C372 C 0.11393(8) 0.19355(7) 0.56840(10) 0.0305(3) Uani 1.000000 D
H37D H 0.0995(11) 0.2516(8) 0.5647(11) 0.0457(4) Uiso 1.000000 D
H37E H 0.0871(11) 0.1690(9) 0.6212(10) 0.0457(4) Uiso 1.000000 D
H37F H 0.0790(10) 0.1700(9) 0.5075(8) 0.0457(4) Uiso 1.000000 D
C46 C 0.68068(7) 0.14157(6) 0.58303(8) 0.0215(2) Uani 1.000000 .
H46 H 0.6420(9) 0.0945(8) 0.5643(9) 0.0258(3) Uiso 1.000000 .
C52 C 0.35311(8) 0.04844(6) 0.41047(8) 0.0239(2) Uani 1.000000 D
H52 H 0.3196(9) 0.0261(7) 0.4568(9) 0.0287(3) Uiso 1.000000 D
C271 C 0.56924(8) 0.45015(7) 0.74854(10) 0.0271(3) Uani 1.000000 D
H27A H 0.5690(11) 0.4279(9) 0.6844(10) 0.0407(4) Uiso 1.000000 D
H27B H 0.6266(9) 0.4272(8) 0.7901(10) 0.0407(4) Uiso 1.000000 D
H27C H 0.5756(10) 0.5093(7) 0.7476(11) 0.0407(4) Uiso 1.000000 D
C44 C 0.81739(7) 0.19956(6) 0.63191(7) 0.0186(2) Uani 1.000000 .
C53 C 0.32658(7) 0.03438(6) 0.32298(9) 0.0229(2) Uani 1.000000 D
H53 H 0.2714(9) -0.0000(7) 0.3001(9) 0.0275(3) Uiso 1.000000 D
C45 C 0.76955(7) 0.13706(6) 0.60688(8) 0.0227(2) Uani 1.000000 D
H45 H 0.8015(9) 0.0864(6) 0.6056(9) 0.0273(3) Uiso 1.000000 D
C172 C 0.24234(9) 0.38431(7) 0.85894(9) 0.0284(3) Uani 1.000000 D
H17D H 0.2486(11) 0.3723(9) 0.9282(8) 0.0426(4) Uiso 1.000000 D
H17E H 0.1845(9) 0.4177(8) 0.8364(10) 0.0426(4) Uiso 1.000000 D
H17F H 0.2999(10) 0.4159(8) 0.8532(11) 0.0426(4) Uiso 1.000000 D
C382 C 0.49941(9) 0.34103(8) 0.42989(10) 0.0314(3) Uani 1.000000 D
H38D H 0.4792(10) 0.3438(9) 0.3595(9) 0.0472(4) Uiso 1.000000 D
H38E H 0.5267(12) 0.2871(8) 0.4465(12) 0.0472(4) Uiso 1.000000 D
H38F H 0.5503(10) 0.3814(8) 0.4462(11) 0.0472(4) Uiso 1.000000 D
C272 C 0.49232(10) 0.45832(7) 0.87474(9) 0.0298(3) Uani 1.000000 D
H27D H 0.5512(10) 0.4388(9) 0.9177(10) 0.0447(4) Uiso 1.000000 D
H27E H 0.4367(10) 0.4406(9) 0.9019(11) 0.0447(4) Uiso 1.000000 D
H27F H 0.4947(11) 0.5167(7) 0.8781(11) 0.0447(4) Uiso 1.000000 D

loop_
_atom_site_aniso_label
_atom_site_aniso_U_11
_atom_site_aniso_U_22
_atom_site_aniso_U_33
_atom_site_aniso_U_12
_atom_site_aniso_U_13
_atom_site_aniso_U_23
Sb1 0.01010(3) 0.01127(3) 0.00953(3) 0.00092(2) 0.00207(2) 0.00062(2)
O1 0.0109(3) 0.0179(3) 0.0185(4) 0.0007(3) 0.0032(3) -0.0005(3)
O2 0.0150(3) 0.0236(4) 0.0188(4) 0.0015(3) 0.0032(3) -0.0032(3)
O3 0.0331(5) 0.0271(4) 0.0201(4) -0.0055(4) 0.0107(4) -0.0028(3)
O5 0.0168(4) 0.0512(6) 0.0538(7) -0.0006(4) 0.0014(5) -0.0214(5)
O9 0.0426(6) 0.0346(5) 0.0204(5) -0.0131(4) 0.0047(4) -0.0031(4)
C21 0.0134(4) 0.0120(4) 0.0132(4) 0.0007(3) 0.0016(4) 0.0011(3)
O4 0.0215(5) 0.0454(6) 0.0786(9) 0.0135(4) 0.0105(6) 0.0291(6)
C31 0.0144(4) 0.0166(4) 0.0107(4) 0.0019(3) 0.0030(4) -0.0000(4)
C12 0.0146(4) 0.0182(4) 0.0115(4) 0.0001(3) 0.0038(4) 0.0006(4)
C26 0.0151(4) 0.0134(4) 0.0168(5) 0.0025(3) 0.0012(4) 0.0002(4)
C11 0.0129(4) 0.0142(4) 0.0104(4) 0.0006(3) 0.0015(4) 0.0003(3)
N3 0.0173(4) 0.0383(6) 0.0245(5) 0.0071(4) 0.0048(4) 0.0057(5)
C15 0.0168(4) 0.0220(5) 0.0125(5) 0.0026(4) 0.0020(4) 0.0055(4)
C28 0.0140(4) 0.0169(4) 0.0164(5) 0.0029(3) 0.0012(4) -0.0008(4)
O00G 0.0330(5) 0.0746(8) 0.0390(6) -0.0214(5) 0.0037(5) -0.0269(6)
C36 0.0188(4) 0.0217(5) 0.0117(4) 0.0042(4) 0.0045(4) 0.0030(4)
C16 0.0132(4) 0.0157(4) 0.0108(4) 0.0012(3) 0.0012(4) 0.0028(3)
C17 0.0185(5) 0.0178(4) 0.0155(5) 0.0029(4) 0.0076(4) 0.0006(4)
N2 0.0246(5) 0.0229(5) 0.0246(5) -0.0041(4) 0.0002(4) -0.0071(4)
C18 0.0194(5) 0.0165(4) 0.0136(5) 0.0053(4) 0.0035(4) 0.0039(4)
C56 0.0191(5) 0.0237(5) 0.0182(5) -0.0073(4) 0.0046(4) -0.0017(4)
C41 0.0152(4) 0.0179(5) 0.0141(4) 0.0019(4) 0.0042(4) -0.0012(4)
C22 0.0167(4) 0.0126(4) 0.0160(5) -0.0011(3) 0.0005(4) 0.0010(4)
C35 0.0290(6) 0.0323(6) 0.0107(5) 0.0056(5) 0.0053(5) 0.0021(4)
C23 0.0228(5) 0.0123(4) 0.0262(6) -0.0025(4) -0.0008(5) -0.0004(4)
C34 0.0332(6) 0.0331(6) 0.0115(5) 0.0048(5) 0.0008(5) -0.0034(5)
C13 0.0217(5) 0.0254(5) 0.0119(5) 0.0024(4) 0.0065(4) 0.0019(4)
C381 0.0258(6) 0.0267(6) 0.0331(7) 0.0022(5) 0.0103(6) 0.0097(5)
C37 0.0186(5) 0.0271(5) 0.0172(5) -0.0073(4) 0.0044(4) -0.0066(4)
C51 0.0197(5) 0.0166(4) 0.0198(5) -0.0014(4) 0.0078(4) -0.0011(4)
C171 0.0174(5) 0.0279(6) 0.0337(7) 0.0042(4) 0.0099(5) 0.0075(5)
C32 0.0173(4) 0.0199(5) 0.0126(5) -0.0005(4) 0.0015(4) -0.0036(4)
C42 0.0164(5) 0.0187(5) 0.0228(5) 0.0022(4) 0.0037(4) -0.0046(4)
C33 0.0265(5) 0.0260(5) 0.0142(5) -0.0002(5) -0.0003(4) -0.0068(4)
C25 0.0212(5) 0.0139(5) 0.0256(6) 0.0042(4) -0.0007(5) 0.0016(4)
C54 0.0179(5) 0.0143(4) 0.0216(5) -0.0014(4) 0.0032(4) -0.0026(4)
C181 0.0411(7) 0.0164(5) 0.0212(6) 0.0064(5) 0.0066(6) 0.0024(4)
C27 0.0178(5) 0.0172(5) 0.0193(5) -0.0017(4) -0.0013(4) 0.0003(4)
C24 0.0262(6) 0.0114(5) 0.0327(7) 0.0015(4) 0.0000(5) 0.0012(4)
C371 0.0258(6) 0.0303(6) 0.0312(7) -0.0015(5) 0.0076(6) 0.0071(5)
C55 0.0214(5) 0.0218(5) 0.0174(5) -0.0081(4) 0.0038(4) -0.0014(4)
C38 0.0189(5) 0.0265(5) 0.0181(5) 0.0031(4) 0.0065(5) 0.0095(4)
C182 0.0189(5) 0.0345(6) 0.0194(6) 0.0094(5) 0.0046(5) 0.0082(5)
C43 0.0161(5) 0.0223(5) 0.0224(5) 0.0005(4) 0.0035(4) -0.0046(4)
C14 0.0221(5) 0.0277(5) 0.0118(5) 0.0021(4) 0.0036(4) 0.0056(4)
C281 0.0184(5) 0.0271(6) 0.0172(5) 0.0050(4) 0.0003(4) 0.0003(4)
C282 0.0170(5) 0.0233(5) 0.0261(6) 0.0035(4) 0.0067(5) -0.0010(5)
C372 0.0221(5) 0.0289(6) 0.0430(8) -0.0057(5) 0.0125(6) -0.0117(6)
C46 0.0187(5) 0.0166(5) 0.0308(6) 0.0018(4) 0.0086(5) -0.0005(4)
C52 0.0279(6) 0.0197(5) 0.0280(6) -0.0085(4) 0.0150(5) -0.0053(5)
C271 0.0172(5) 0.0252(6) 0.0376(7) -0.0030(4) 0.0019(5) 0.0030(5)
C44 0.0154(4) 0.0238(5) 0.0172(5) 0.0041(4) 0.0047(4) 0.0038(4)
C53 0.0205(5) 0.0195(5) 0.0307(6) -0.0074(4) 0.0098(5) -0.0074(5)
C45 0.0199(5) 0.0176(5) 0.0326(6) 0.0052(4) 0.0099(5) 0.0038(5)
C172 0.0384(7) 0.0221(6) 0.0271(6) 0.0055(5) 0.0123(6) -0.0034(5)
C382 0.0255(6) 0.0411(7) 0.0322(7) 0.0073(5) 0.0164(6) 0.0137(6)
C272 0.0354(7) 0.0303(6) 0.0193(6) 0.0003(5) -0.0055(5) -0.0035(5)

loop_
_atom_type_symbol
_atom_type_scat_dispersion_real
_atom_type_scat_dispersion_imag
_atom_type_scat_source
_atom_type_scat_dispersion_source
C 0.00347 0.00161 'NoSpherA2: Chem.Sci. 2021, DOI:10.1039/D0SC05526C' 'Henke, Gullikson and Davis, At. Data and Nucl. Data Tables, 1993, 54, 2'
H 0.00000 0.00000 'NoSpherA2: Chem.Sci. 2021, DOI:10.1039/D0SC05526C' 'Henke, Gullikson and Davis, At. Data and Nucl. Data Tables, 1993, 54, 2'
N 0.00653 0.00323 'NoSpherA2: Chem.Sci. 2021, DOI:10.1039/D0SC05526C' 'Henke, Gullikson and Davis, At. Data and Nucl. Data Tables, 1993, 54, 2'
O 0.01158 0.00611 'NoSpherA2: Chem.Sci. 2021, DOI:10.1039/D0SC05526C' 'Henke, Gullikson and Davis, At. Data and Nucl. Data Tables, 1993, 54, 2'
Sb -0.60640 1.48759 'NoSpherA2: Chem.Sci. 2021, DOI:10.1039/D0SC05526C' 'Henke, Gullikson and Davis, At. Data and Nucl. Data Tables, 1993, 54, 2'

loop_
_exptl_crystal_face_index_h
_exptl_crystal_face_index_k
_exptl_crystal_face_index_l
_exptl_crystal_face_perp_dist
0 -2 0 0.0573
-1 0 1 0.0836
1 0 -1 0.1009
-1 2 1 0.0638
0 0 0 0.0849
0 0 0 0.1154
-1 2 0 0.0703
1 -2 0 0.0703
0 -2 1 0.0646
0 -1 -2 0.0599
-2 1 0 0.0796
1 0 0 0.0210
1 1 1 0.0261
-1 1 0 0.0680
-2 2 0 0.0657
1 -1 -1 0.0892
0 1 0 0.0926

loop_
_geom_angle_atom_site_label_1
_geom_angle_atom_site_label_2
_geom_angle_atom_site_label_3
_geom_angle
_geom_angle_site_symmetry_1
_geom_angle_site_symmetry_3
_geom_angle_publ_flag
C21 Sb1 O1 103.48(3) . . ?
C31 Sb1 O1 104.32(3) . . ?
C31 Sb1 C21 108.08(4) . . ?
C11 Sb1 O1 100.32(3) . . ?
C11 Sb1 C21 112.35(4) . . ?
C11 Sb1 C31 125.38(4) . . ?
H1 O1 Sb1 114.6(9) . . ?
C51 O3 H3 111.1(10) . . ?
C26 C21 Sb1 118.48(7) . . ?
C22 C21 Sb1 119.26(7) . . ?
C22 C21 C26 121.91(9) . . ?
C36 C31 Sb1 117.55(8) . . ?
C32 C31 Sb1 120.03(7) . . ?
C32 C31 C36 122.28(10) . . ?
C17 C12 C11 123.39(9) . . ?
C13 C12 C11 118.20(9) . . ?
C13 C12 C17 118.02(8) . . ?
C28 C26 C21 123.88(9) . . ?
C25 C26 C21 117.80(10) . . ?
C25 C26 C28 118.20(10) . . ?
C12 C11 Sb1 119.41(7) . . ?
C16 C11 Sb1 118.28(6) . . ?
C16 C11 C12 121.36(9) . . ?
O4 N3 O5 122.68(11) . . ?
C44 N3 O5 119.02(10) . . ?
C44 N3 O4 118.29(11) . . ?
C16 C15 H15 117.8(7) . . ?
C14 C15 H15 120.4(7) . . ?
C14 C15 C16 121.79(10) . . ?
H28 C28 C26 109.4(7) . . ?
C281 C28 C26 113.80(9) . . ?
C281 C28 H28 106.3(7) . . ?
C282 C28 C26 110.76(9) . . ?
C282 C28 H28 107.4(6) . . ?
C282 C28 C281 108.94(9) . . ?
C35 C36 C31 117.01(10) . . ?
C38 C36 C31 125.98(10) . . ?
C38 C36 C35 116.93(9) . . ?
C15 C16 C11 117.59(9) . . ?
C18 C16 C11 123.88(9) . . ?
C18 C16 C15 118.39(9) . . ?
H17 C17 C12 109.1(7) . . ?
C171 C17 C12 108.80(9) . . ?
C171 C17 H17 107.5(7) . . ?
C172 C17 C12 113.61(10) . . ?
C172 C17 H17 106.6(7) . . ?
C172 C17 C171 111.04(9) . . ?
O00G N2 O9 122.75(12) . . ?
C54 N2 O9 118.88(10) . . ?
C54 N2 O00G 118.36(10) . . ?
H18 C18 C16 107.0(7) . . ?
C181 C18 C16 110.14(8) . . ?
C181 C18 H18 108.5(7) . . ?
C182 C18 C16 112.36(9) . . ?
C182 C18 H18 109.1(7) . . ?
C182 C18 C181 109.63(9) . . ?
C51 C56 H56 119.2(8) . . ?
C55 C56 H56 120.4(8) . . ?
C55 C56 C51 120.32(10) . . ?
C42 C41 O2 121.30(9) . . ?
C46 C41 O2 121.07(10) . . ?
C46 C41 C42 117.63(10) . . ?
C23 C22 C21 117.58(10) . . ?
C27 C22 C21 124.19(9) . . ?
C27 C22 C23 118.20(10) . . ?
H35 C35 C36 118.7(8) . . ?
C34 C35 C36 121.65(10) . . ?
C34 C35 H35 119.7(8) . . ?
H23 C23 C22 118.9(8) . . ?
C24 C23 C22 121.03(11) . . ?
C24 C23 H23 120.0(8) . . ?
H34 C34 C35 119.8(8) . . ?
C33 C34 C35 120.11(12) . . ?
C33 C34 H34 120.1(8) . . ?
H13 C13 C12 118.4(7) . . ?
C14 C13 C12 121.08(9) . . ?
C14 C13 H13 120.4(7) . . ?
H38B C381 H38A 106.0(12) . . ?
H38C C381 H38A 108.3(12) . . ?
H38C C381 H38B 108.6(12) . . ?
C38 C381 H38A 111.5(9) . . ?
C38 C381 H38B 109.8(9) . . ?
C38 C381 H38C 112.4(8) . . ?
C32 C37 H37 108.5(7) . . ?
C371 C37 H37 108.3(7) . . ?
C371 C37 C32 111.22(9) . . ?
C372 C37 H37 106.3(7) . . ?
C372 C37 C32 112.30(11) . . ?
C372 C37 C371 110.06(10) . . ?
C56 C51 O3 122.64(10) . . ?
C52 C51 O3 117.94(9) . . ?
C52 C51 C56 119.42(11) . . ?
H17A C171 C17 109.5(8) . . ?
H17B C171 C17 110.7(8) . . ?
H17B C171 H17A 110.7(12) . . ?
H17C C171 C17 110.8(8) . . ?
H17C C171 H17A 108.4(12) . . ?
H17C C171 H17B 106.7(11) . . ?
C37 C32 C31 124.71(10) . . ?
C33 C32 C31 117.70(10) . . ?
C33 C32 C37 117.59(10) . . ?
H42 C42 C41 118.2(8) . . ?
C43 C42 C41 120.75(10) . . ?
C43 C42 H42 121.0(8) . . ?
C32 C33 C34 121.22(11) . . ?
H33 C33 C34 120.6(8) . . ?
H33 C33 C32 118.1(8) . . ?
H25 C25 C26 118.5(8) . . ?
C24 C25 C26 121.02(11) . . ?
C24 C25 H25 120.5(8) . . ?
C55 C54 N2 118.99(9) . . ?
C53 C54 N2 119.35(10) . . ?
C53 C54 C55 121.65(11) . . ?
H18A C181 C18 109.1(8) . . ?
H18B C181 C18 111.7(8) . . ?
H18B C181 H18A 114.3(13) . . ?
H18C C181 C18 108.7(9) . . ?
H18C C181 H18A 105.5(12) . . ?
H18C C181 H18B 107.1(12) . . ?
H27 C27 C22 109.7(8) . . ?
C271 C27 C22 111.23(9) . . ?
C271 C27 H27 106.9(7) . . ?
C272 C27 C22 111.21(9) . . ?
C272 C27 H27 106.8(7) . . ?
C272 C27 C271 110.76(10) . . ?
C25 C24 C23 120.34(10) . . ?
H24 C24 C23 118.8(8) . . ?
H24 C24 C25 120.9(8) . . ?
H37A C371 C37 110.2(9) . . ?
H37B C371 C37 110.2(8) . . ?
H37B C371 H37A 105.3(12) . . ?
H37C C371 C37 111.0(8) . . ?
H37C C371 H37A 109.1(12) . . ?
H37C C371 H37B 110.9(12) . . ?
C54 C55 C56 119.15(10) . . ?
H55 C55 C56 122.9(8) . . ?
H55 C55 C54 118.0(8) . . ?
C381 C38 C36 111.25(10) . . ?
H38 C38 C36 109.2(7) . . ?
H38 C38 C381 107.2(7) . . ?
C382 C38 C36 112.21(10) . . ?
C382 C38 C381 109.32(9) . . ?
C382 C38 H38 107.5(7) . . ?
H18D C182 C18 110.7(8) . . ?
H18E C182 C18 113.2(9) . . ?
H18E C182 H18D 104.5(12) . . ?
H18F C182 C18 112.2(9) . . ?
H18F C182 H18D 108.5(12) . . ?
H18F C182 H18E 107.3(11) . . ?
H43 C43 C42 123.7(8) . . ?
C44 C43 C42 119.80(10) . . ?
C44 C43 H43 116.4(8) . . ?
C13 C14 C15 119.51(10) . . ?
H14 C14 C15 121.2(7) . . ?
H14 C14 C13 119.1(7) . . ?
H28A C281 C28 109.0(8) . . ?
H28B C281 C28 109.0(8) . . ?
H28B C281 H28A 108.2(11) . . ?
H28C C281 C28 112.7(8) . . ?
H28C C281 H28A 109.8(10) . . ?
H28C C281 H28B 107.9(11) . . ?
H28D C282 C28 113.2(8) . . ?
H28E C282 C28 109.7(7) . . ?
H28E C282 H28D 107.7(11) . . ?
H28F C282 C28 109.8(7) . . ?
H28F C282 H28D 108.5(11) . . ?
H28F C282 H28E 107.8(11) . . ?
H37D C372 C37 111.9(9) . . ?
H37E C372 C37 110.1(9) . . ?
H37E C372 H37D 109.7(11) . . ?
H37F C372 C37 111.5(8) . . ?
H37F C372 H37D 106.2(12) . . ?
H37F C372 H37E 107.3(12) . . ?
H46 C46 C41 117.3(8) . . ?
C45 C46 C41 121.41(10) . . ?
C45 C46 H46 121.2(8) . . ?
H52 C52 C51 118.4(8) . . ?
C53 C52 C51 120.46(10) . . ?
C53 C52 H52 121.2(8) . . ?
H27A C271 C27 112.2(9) . . ?
H27B C271 C27 110.1(8) . . ?
H27B C271 H27A 105.1(12) . . ?
H27C C271 C27 109.9(8) . . ?
H27C C271 H27A 110.2(12) . . ?
H27C C271 H27B 109.2(12) . . ?
C43 C44 N3 119.14(10) . . ?
C45 C44 N3 119.87(10) . . ?
C45 C44 C43 120.99(10) . . ?
C52 C53 C54 118.99(10) . . ?
H53 C53 C54 120.5(8) . . ?
H53 C53 C52 120.5(8) . . ?
C44 C45 C46 119.34(10) . . ?
H45 C45 C46 120.4(8) . . ?
H45 C45 C44 120.3(8) . . ?
H17D C172 C17 111.4(9) . . ?
H17E C172 C17 109.2(9) . . ?
H17E C172 H17D 110.0(12) . . ?
H17F C172 C17 111.6(8) . . ?
H17F C172 H17D 106.0(13) . . ?
H17F C172 H17E 108.6(12) . . ?
H38D C382 C38 113.2(8) . . ?
H38E C382 C38 111.5(9) . . ?
H38E C382 H38D 107.8(13) . . ?
H38F C382 C38 109.6(8) . . ?
H38F C382 H38D 105.1(12) . . ?
H38F C382 H38E 109.4(13) . . ?
H27D C272 C27 110.2(9) . . ?
H27E C272 C27 111.9(9) . . ?
H27E C272 H27D 107.7(12) . . ?
H27F C272 C27 112.8(9) . . ?
H27F C272 H27D 106.4(13) . . ?
H27F C272 H27E 107.6(12) . . ?

loop_
_geom_bond_atom_site_label_1
_geom_bond_atom_site_label_2
_geom_bond_distance
_geom_bond_site_symmetry_2
_geom_bond_publ_flag
Sb1 O1 1.9026(7) . ?
Sb1 C21 2.1335(9) . ?
Sb1 C31 2.1413(10) . ?
Sb1 C11 2.1420(9) . ?
O1 H1 1.033(16) . ?
O2 C41 1.3012(12) . ?
O3 H3 1.01(2) . ?
O3 C51 1.3346(14) . ?
O5 N3 1.2246(14) . ?
O9 N2 1.2262(13) . ?
C21 C26 1.4156(14) . ?
C21 C22 1.4094(14) . ?
O4 N3 1.2253(14) . ?
C31 C36 1.4154(13) . ?
C31 C32 1.4077(14) . ?
C12 C11 1.4118(12) . ?
C12 C17 1.5137(15) . ?
C12 C13 1.4013(14) . ?
C26 C28 1.5203(15) . ?
C26 C25 1.3962(14) . ?
C11 C16 1.4131(14) . ?
N3 C44 1.4421(15) . ?
C15 H15 1.090(12) . ?
C15 C16 1.4004(14) . ?
C15 C14 1.3892(14) . ?
C28 H28 1.102(10) . ?
C28 C281 1.5296(16) . ?
C28 C282 1.5413(13) . ?
O00G N2 1.2170(14) . ?
C36 C35 1.4043(16) . ?
C36 C38 1.5283(16) . ?
C16 C18 1.5194(13) . ?
C17 H17 1.078(12) . ?
C17 C171 1.5362(15) . ?
C17 C172 1.5294(16) . ?
N2 C54 1.4507(15) . ?
C18 H18 1.090(12) . ?
C18 C181 1.5408(16) . ?
C18 C182 1.5261(16) . ?
C56 H56 1.073(14) . ?
C56 C51 1.4015(14) . ?
C56 C55 1.3847(16) . ?
C41 C42 1.4189(15) . ?
C41 C46 1.4175(14) . ?
C22 C23 1.4021(14) . ?
C22 C27 1.5197(16) . ?
C35 H35 1.072(12) . ?
C35 C34 1.3840(18) . ?
C23 H23 1.086(12) . ?
C23 C24 1.3906(17) . ?
C34 H34 1.086(13) . ?
C34 C33 1.3853(16) . ?
C13 H13 1.088(11) . ?
C13 C14 1.3911(16) . ?
C381 H38A 1.098(14) . ?
C381 H38B 1.089(13) . ?
C381 H38C 1.101(13) . ?
C381 C38 1.5344(16) . ?
C37 H37 1.100(12) . ?
C37 C32 1.5189(14) . ?
C37 C371 1.5300(17) . ?
C37 C372 1.5329(17) . ?
C51 C52 1.4045(16) . ?
C171 H17A 1.080(13) . ?
C171 H17B 1.066(14) . ?
C171 H17C 1.103(13) . ?
C32 C33 1.4014(16) . ?
C42 H42 1.078(12) . ?
C42 C43 1.3813(15) . ?
C33 H33 1.089(12) . ?
C25 H25 1.083(12) . ?
C25 C24 1.3868(17) . ?
C54 C55 1.3907(15) . ?
C54 C53 1.3900(14) . ?
C181 H18A 1.065(13) . ?
C181 H18B 1.098(11) . ?
C181 H18C 1.067(14) . ?
C27 H27 1.091(12) . ?
C27 C271 1.5324(15) . ?
C27 C272 1.5401(17) . ?
C24 H24 1.081(12) . ?
C371 H37A 1.098(15) . ?
C371 H37B 1.079(13) . ?
C371 H37C 1.100(13) . ?
C55 H55 1.055(11) . ?
C38 H38 1.102(13) . ?
C38 C382 1.5386(15) . ?
C182 H18D 1.062(13) . ?
C182 H18E 1.074(13) . ?
C182 H18F 1.102(13) . ?
C43 H43 1.071(12) . ?
C43 C44 1.3915(15) . ?
C14 H14 1.064(12) . ?
C281 H28A 1.096(11) . ?
C281 H28B 1.099(11) . ?
C281 H28C 1.095(10) . ?
C282 H28D 1.099(11) . ?
C282 H28E 1.096(8) . ?
C282 H28F 1.097(11) . ?
C372 H37D 1.095(14) . ?
C372 H37E 1.103(13) . ?
C372 H37F 1.098(12) . ?
C46 H46 1.069(14) . ?
C46 C45 1.3766(16) . ?
C52 H52 1.065(12) . ?
C52 C53 1.3841(17) . ?
C271 H27A 1.091(14) . ?
C271 H27B 1.092(14) . ?
C271 H27C 1.098(13) . ?
C44 C45 1.3926(16) . ?
C53 H53 1.079(13) . ?
C45 H45 1.065(11) . ?
C172 H17D 1.099(11) . ?
C172 H17E 1.098(14) . ?
C172 H17F 1.096(13) . ?
C382 H38D 1.093(14) . ?
C382 H38E 1.096(14) . ?
C382 H38F 1.087(14) . ?
C272 H27D 1.095(15) . ?
C272 H27E 1.098(13) . ?
C272 H27F 1.080(14) . ?

loop_
_geom_torsion_atom_site_label_1
_geom_torsion_atom_site_label_2
_geom_torsion_atom_site_label_3
_geom_torsion_atom_site_label_4
_geom_torsion
_geom_torsion_site_symmetry_1
_geom_torsion_site_symmetry_2
_geom_torsion_site_symmetry_3
_geom_torsion_site_symmetry_4
_geom_torsion_publ_flag
Sb1 C21 C26 C28 17.10(8) . . . . ?
Sb1 C21 C26 C25 -167.05(8) . . . . ?
Sb1 C21 C22 C23 167.52(8) . . . . ?
Sb1 C21 C22 C27 -14.62(9) . . . . ?
Sb1 C31 C36 C35 -177.78(8) . . . . ?
Sb1 C31 C36 C38 -1.19(9) . . . . ?
Sb1 C31 C32 C37 -2.45(10) . . . . ?
Sb1 C31 C32 C33 177.49(8) . . . . ?
Sb1 C11 C12 C17 25.67(9) . . . . ?
Sb1 C11 C12 C13 -161.57(8) . . . . ?
Sb1 C11 C16 C15 162.59(8) . . . . ?
Sb1 C11 C16 C18 -21.79(9) . . . . ?
O2 C41 C42 C43 176.82(10) . . . . ?
O2 C41 C46 C45 -175.72(11) . . . . ?
O3 C51 C56 C55 179.62(11) . . . . ?
O3 C51 C52 C53 179.60(10) . . . . ?
O5 N3 C44 C43 -8.77(13) . . . . ?
O5 N3 C44 C45 171.28(11) . . . . ?
O9 N2 C54 C55 11.82(12) . . . . ?
O9 N2 C54 C53 -167.77(10) . . . . ?
C21 C26 C28 C281 -117.14(10) . . . . ?
C21 C26 C28 C282 119.73(10) . . . . ?
C21 C26 C25 C24 -1.80(11) . . . . ?
C21 C22 C23 C24 0.77(11) . . . . ?
C21 C22 C27 C271 114.45(11) . . . . ?
C21 C22 C27 C272 -121.58(11) . . . . ?
O4 N3 C44 C43 171.53(11) . . . . ?
O4 N3 C44 C45 -8.43(13) . . . . ?
C31 C36 C35 C34 0.90(12) . . . . ?
C31 C36 C38 C381 -106.60(11) . . . . ?
C31 C36 C38 C382 130.57(11) . . . . ?
C31 C32 C37 C371 -113.85(12) . . . . ?
C31 C32 C37 C372 122.31(11) . . . . ?
C31 C32 C33 C34 -0.50(12) . . . . ?
C12 C11 C16 C15 -6.21(11) . . . . ?
C12 C11 C16 C18 169.41(9) . . . . ?
C12 C13 C14 C15 -3.34(13) . . . . ?
C26 C25 C24 C23 -2.74(13) . . . . ?
C11 C16 C15 C14 0.44(12) . . . . ?
C11 C16 C18 C181 -119.77(11) . . . . ?
C11 C16 C18 C182 117.70(11) . . . . ?
N3 C44 C43 C42 -178.10(10) . . . . ?
N3 C44 C45 C46 179.17(11) . . . . ?
C15 C16 C18 C181 55.82(11) . . . . ?
C15 C16 C18 C182 -66.71(11) . . . . ?
O00G N2 C54 C55 -167.11(12) . . . . ?
O00G N2 C54 C53 13.30(14) . . . . ?
C36 C35 C34 C33 0.26(13) . . . . ?
N2 C54 C55 C56 -179.91(10) . . . . ?
N2 C54 C53 C52 179.14(10) . . . . ?
C56 C51 C52 C53 -0.53(12) . . . . ?
C56 C55 C54 C53 -0.33(14) . . . . ?
C41 C42 C43 C44 -0.27(13) . . . . ?
C41 C46 C45 C44 -1.88(13) . . . . ?
C22 C23 C24 C25 3.28(13) . . . . ?
C35 C34 C33 C32 -0.48(14) . . . . ?
C34 C33 C32 C37 179.45(11) . . . . ?
C51 C52 C53 C54 0.86(13) . . . . ?
C42 C43 C44 C45 1.85(13) . . . . ?
C43 C44 C45 C46 -0.78(13) . . . . ?

loop_
_restr_distance_atom_site_label_1
_restr_distance_atom_site_label_2
_restr_distance_site_symmetry_2
_restr_distance_target
_restr_distance_target_weight_param
_restr_distance_diff
C28 H28 1 1.0800 0.0200 -0.0225
C181 H18B 1 1.0800 0.0200 -0.0181
C281 H28A 1 1.0800 0.0200 -0.0162
C281 H28B 1 1.0800 0.0200 -0.0192
C281 H28C 1 1.0800 0.0200 -0.0147
C282 H28D 1 1.0800 0.0200 -0.0186
C282 H28E 1 1.0800 0.0100 -0.0164
C282 H28F 1 1.0800 0.0200 -0.0173
C372 H37F 1 1.0800 0.0200 -0.0179
C172 H17D 1 1.0800 0.0200 -0.0193

loop_
_restr_equal_distance_atom_site_label_1
_restr_equal_distance_atom_site_label_2
_restr_equal_distance_site_symmetry_2
_restr_equal_distance_class_id
C15 H15 1 3
C28 H28 1 4
C17 H17 1 4
C18 H18 1 4
C35 H35 1 3
C23 H23 1 3
C34 H34 1 3
C13 H13 1 3
C381 H38A 1 10
C381 H38B 1 10
C381 H38C 1 10
C37 H37 1 4
C171 H17A 1 5
C171 H17B 1 5
C171 H17C 1 5
C42 H42 1 1
C33 H33 1 3
C25 H25 1 3
C181 H18A 1 6
C181 H18B 1 6
C181 H18C 1 6
C27 H27 1 4
C24 H24 1 3
C371 H37A 1 9
C371 H37B 1 9
C371 H37C 1 9
C55 H55 1 2
C55 H55 1 2
C38 H38 1 4
C182 H18D 1 6
C182 H18E 1 6
C182 H18F 1 6
C43 H43 1 1
C14 H14 1 3
C281 H28A 1 8
C281 H28B 1 8
C281 H28C 1 8
C282 H28D 1 8
C282 H28E 1 8
C282 H28F 1 8
C372 H37D 1 9
C372 H37E 1 9
C372 H37F 1 9
C52 H52 1 2
C271 H27A 1 7
C271 H27B 1 7
C271 H27C 1 7
C53 H53 1 2
C45 H45 1 1
C45 H45 1 1
C172 H17D 1 5
C172 H17E 1 5
C172 H17F 1 5
C382 H38D 1 10
C382 H38E 1 10
C382 H38F 1 10
C272 H27D 1 7
C272 H27E 1 7
C272 H27F 1 7

loop_
_restr_equal_distance_class_class_id
_restr_equal_distance_class_target_weight_param
_restr_equal_distance_class_average
_restr_equal_distance_class_esd
_restr_equal_distance_class_diff_max
1 0.0200 1.0698 0.0055 0.0086
2 0.0200 1.0633 0.0096 0.0152
3 0.0200 1.0821 0.0082 0.0182
4 0.0200 1.0941 0.0086 0.0158
5 0.0200 1.0903 0.0130 0.0243
6 0.0200 1.0779 0.0159 0.0236
7 0.0200 1.0922 0.0062 0.0123
8 0.0200 1.0971 0.0015 0.0024
9 0.0200 1.0955 0.0079 0.0169
10 0.0200 1.0940 0.0048 0.0070

loop_
_exptl_oxdiff_crystal_face_indexfrac_h
_exptl_oxdiff_crystal_face_indexfrac_k
_exptl_oxdiff_crystal_face_indexfrac_l
_exptl_oxdiff_crystal_face_x
_exptl_oxdiff_crystal_face_y
_exptl_oxdiff_crystal_face_z
-0.5000 -1.9999 -0.4998 -0.0445 0.0564 -0.0446
-1.4999 0.0000 0.5002 -0.0340 0.0341 0.0485
1.4999 -0.0000 -0.5002 0.0340 -0.0341 -0.0485
-0.5001 1.9999 0.5000 0.0311 -0.0224 0.0725
-0.4999 0.0001 0.5000 -0.0206 0.0000 0.0205
0.4999 -0.0001 -0.5000 0.0206 -0.0000 -0.0205
-0.5003 1.9998 -0.4998 0.0590 0.0116 0.0594
0.5003 -1.9998 0.4998 -0.0590 -0.0116 -0.0594
0.0004 -1.9997 0.9998 -0.0797 -0.0116 -0.0388
-0.0004 -1.0002 -1.9996 0.0299 0.0792 -0.0523
-1.5003 0.9998 -0.4996 0.0198 0.0569 0.0613
0.5001 0.0001 0.4998 -0.0073 -0.0340 -0.0074
0.5003 1.0002 1.4996 -0.0093 -0.0792 0.0318
-1.0001 0.9999 0.0002 0.0125 0.0229 0.0539
-1.5003 1.9997 -0.4996 0.0457 0.0457 0.0873
0.9999 -1.0000 -1.0000 0.0154 0.0112 -0.0671
0.4998 0.9999 -0.5000 0.0465 -0.0112 0.0055
